data_7116362
loop_
_publ_author_name
'Malgorzata Walewska'
'Judith Baumgartner'
'Christoph Marschner'

_publ_section_title
;
 Synthesis of vinyl germylenes
;
_journal_name_full Chem.Commun.
_journal_page_first 276
_journal_paper_doi 10.1039/C4CC07675C
_journal_volume 51
_journal_year 2015
_chemical_formula_sum 'C34 H66 Ge Si8'
_chemical_formula_weight 772.18
_chemical_name_systematic
;
 ?
;
_space_group_IT_number 14
_symmetry_cell_setting monoclinic
_symmetry_space_group_name_Hall '-P 2yn'
_symmetry_space_group_name_H-M 'P 1 21/n 1'
_atom_sites_solution_hydrogens geom
_atom_sites_solution_primary direct
_atom_sites_solution_secondary difmap
_audit_creation_method SHELXL-97
_cell_angle_alpha 90.00
_cell_angle_beta 109.70(3)
_cell_angle_gamma 90.00
_cell_formula_units_Z 4
_cell_length_a 13.204(3)
_cell_length_b 19.641(4)
_cell_length_c 18.411(4)
_cell_measurement_reflns_used 17250
_cell_measurement_temperature 100(2)
_cell_measurement_theta_max 52.548
_cell_measurement_theta_min 4.745
_cell_volume 4495.2(19)
_computing_cell_refinement 'Bruker XSCANS'
_computing_data_collection 'Bruker XSCANS'
_computing_data_reduction 'Bruker SHELXTL'
_computing_molecular_graphics 'Bruker SHELXTL'
_computing_publication_material 'Bruker SHELXTL'
_computing_structure_refinement 'SHELXL-97 (Sheldrick, 1997)'
_computing_structure_solution 'SHELXS-97 (Sheldrick, 1990)'
_diffrn_ambient_temperature 100(2)
_diffrn_measured_fraction_theta_full 0.998
_diffrn_measured_fraction_theta_max 0.998
_diffrn_measurement_device_type 'SMART APEX'
_diffrn_measurement_method '\w scans'
_diffrn_radiation_monochromator graphite
_diffrn_radiation_source 'fine-focus sealed tube'
_diffrn_radiation_type MoK\a
_diffrn_radiation_wavelength 0.71073
_diffrn_reflns_av_R_equivalents 0.0434
_diffrn_reflns_av_sigmaI/netI 0.0383
_diffrn_reflns_limit_h_max 16
_diffrn_reflns_limit_h_min -16
_diffrn_reflns_limit_k_max 24
_diffrn_reflns_limit_k_min -24
_diffrn_reflns_limit_l_max 22
_diffrn_reflns_limit_l_min -22
_diffrn_reflns_number 34964
_diffrn_reflns_theta_full 26.38
_diffrn_reflns_theta_max 26.38
_diffrn_reflns_theta_min 1.57
_exptl_absorpt_coefficient_mu 0.916
_exptl_absorpt_correction_T_max 0.8825
_exptl_absorpt_correction_T_min 0.7108
_exptl_absorpt_correction_type multi-scan
_exptl_absorpt_process_details SADABS
_exptl_crystal_colour colorless
_exptl_crystal_density_diffrn 1.141
_exptl_crystal_density_method 'not measured'
_exptl_crystal_description plates
_exptl_crystal_F_000 1656
_exptl_crystal_size_max 0.40
_exptl_crystal_size_mid 0.22
_exptl_crystal_size_min 0.14
_platon_squeeze_details
;
;
_refine_diff_density_max 0.795
_refine_diff_density_min -0.372
_refine_diff_density_rms 0.071
_refine_ls_extinction_method none
_refine_ls_goodness_of_fit_ref 1.097
_refine_ls_hydrogen_treatment constr
_refine_ls_matrix_type full
_refine_ls_number_parameters 406
_refine_ls_number_reflns 9187
_refine_ls_number_restraints 0
_refine_ls_restrained_S_all 1.097
_refine_ls_R_factor_all 0.0517
_refine_ls_R_factor_gt 0.0434
_refine_ls_shift/su_max 0.001
_refine_ls_shift/su_mean 0.000
_refine_ls_structure_factor_coef Fsqd
_refine_ls_weighting_details 'calc w=1/[\s^2^(Fo^2^)+(0.0439P)^2^+2.7095P] where P=(Fo^2^+2Fc^2^)/3'
_refine_ls_weighting_scheme calc
_refine_ls_wR_factor_gt 0.0924
_refine_ls_wR_factor_ref 0.0954
_reflns_number_gt 8012
_reflns_number_total 9187
_reflns_threshold_expression >2sigma(I)
_cod_data_source_file c4cc07675c2.cif
_cod_data_source_block 1027j
_cod_original_cell_volume 4495.0(15)
_cod_original_sg_symbol_H-M P2(1)/n
_cod_database_code 7116362

loop_
_symmetry_equiv_pos_as_xyz
'x, y, z'
'-x+1/2, y+1/2, -z+1/2'
'-x, -y, -z'
'x-1/2, -y-1/2, z-1/2'

loop_
_atom_site_label
_atom_site_type_symbol
_atom_site_fract_x
_atom_site_fract_y
_atom_site_fract_z
_atom_site_U_iso_or_equiv
_atom_site_adp_type
_atom_site_occupancy
_atom_site_symmetry_multiplicity
_atom_site_calc_flag
_atom_site_refinement_flags
Ge1 Ge 0.686785(19) 0.127646(12) 0.345677(14) 0.01458(7) Uani 1 1 d .
Si1 Si 0.60288(5) 0.23578(3) 0.35114(4) 0.01660(14) Uani 1 1 d .
Si2 Si 0.49889(5) 0.28711(3) 0.23454(4) 0.02027(15) Uani 1 1 d .
Si3 Si 0.55141(5) 0.27567(3) 0.45446(4) 0.01930(15) Uani 1 1 d .
Si4 Si 0.75019(6) 0.04615(3) 0.44786(4) 0.02060(15) Uani 1 1 d .
Si5 Si 0.45238(5) -0.00019(3) 0.21250(4) 0.01689(14) Uani 1 1 d .
Si6 Si 0.33380(5) 0.05285(3) 0.26621(4) 0.01982(15) Uani 1 1 d .
Si7 Si 0.34818(5) -0.00985(3) 0.08003(4) 0.02011(15) Uani 1 1 d .
Si8 Si 0.49517(6) -0.11422(3) 0.25338(4) 0.02023(15) Uani 1 1 d .
C1 C 0.4854(2) 0.23389(16) 0.14786(16) 0.0334(7) Uani 1 1 d .
H1A H 0.4612 0.1881 0.1555 0.050 Uiso 1 1 calc R
H1B H 0.5552 0.2309 0.1402 0.050 Uiso 1 1 calc R
H1C H 0.4327 0.2547 0.1023 0.050 Uiso 1 1 calc R
C2 C 0.3617(2) 0.30597(14) 0.23805(16) 0.0264(6) Uani 1 1 d .
H2A H 0.3182 0.3279 0.1898 0.040 Uiso 1 1 calc R
H2B H 0.3679 0.3365 0.2815 0.040 Uiso 1 1 calc R
H2C H 0.3271 0.2634 0.2447 0.040 Uiso 1 1 calc R
C3 C 0.5665(2) 0.36969(15) 0.22831(19) 0.0415(8) Uani 1 1 d .
H3A H 0.6390 0.3607 0.2273 0.062 Uiso 1 1 calc R
H3B H 0.5713 0.3979 0.2733 0.062 Uiso 1 1 calc R
H3C H 0.5246 0.3937 0.1811 0.062 Uiso 1 1 calc R
C4 C 0.4142(2) 0.25352(14) 0.45594(16) 0.0267(6) Uani 1 1 d .
H4A H 0.4130 0.2057 0.4709 0.040 Uiso 1 1 calc R
H4B H 0.3611 0.2606 0.4045 0.040 Uiso 1 1 calc R
H4C H 0.3966 0.2827 0.4932 0.040 Uiso 1 1 calc R
C5 C 0.5571(2) 0.37114(13) 0.44828(17) 0.0282(6) Uani 1 1 d .
H5A H 0.5543 0.3913 0.4963 0.042 Uiso 1 1 calc R
H5B H 0.4958 0.3873 0.4048 0.042 Uiso 1 1 calc R
H5C H 0.6243 0.3845 0.4405 0.042 Uiso 1 1 calc R
C6 C 0.6524(2) 0.24483(14) 0.54676(16) 0.0300(6) Uani 1 1 d .
H6A H 0.6374 0.2655 0.5905 0.045 Uiso 1 1 calc R
H6B H 0.7248 0.2577 0.5484 0.045 Uiso 1 1 calc R
H6C H 0.6477 0.1952 0.5497 0.045 Uiso 1 1 calc R
C7 C 0.75030(18) 0.25637(12) 0.37624(14) 0.0176(5) Uani 1 1 d .
H7 H 0.7821 0.3000 0.3901 0.021 Uiso 1 1 calc R
C8 C 0.80290(18) 0.19865(12) 0.37120(13) 0.0163(5) Uani 1 1 d .
C9 C 0.92134(19) 0.19092(12) 0.39387(14) 0.0189(5) Uani 1 1 d .
C10 C 0.9675(2) 0.13677(13) 0.36763(15) 0.0239(6) Uani 1 1 d .
H10 H 0.9224 0.1047 0.3331 0.029 Uiso 1 1 calc R
C11 C 1.0784(2) 0.12885(14) 0.39108(16) 0.0291(6) Uani 1 1 d .
H11 H 1.1084 0.0920 0.3717 0.035 Uiso 1 1 calc R
C12 C 1.1456(2) 0.17439(14) 0.44265(16) 0.0288(6) Uani 1 1 d .
H12 H 1.2215 0.1687 0.4590 0.035 Uiso 1 1 calc R
C13 C 1.1013(2) 0.22823(13) 0.47003(16) 0.0273(6) Uani 1 1 d .
H13 H 1.1468 0.2596 0.5056 0.033 Uiso 1 1 calc R
C14 C 0.9906(2) 0.23651(13) 0.44574(14) 0.0221(5) Uani 1 1 d .
H14 H 0.9612 0.2739 0.4647 0.027 Uiso 1 1 calc R
C15 C 0.6456(2) 0.01601(15) 0.48803(16) 0.0327(6) Uani 1 1 d .
H15A H 0.6765 -0.0191 0.5271 0.049 Uiso 1 1 calc R
H15B H 0.5846 -0.0031 0.4464 0.049 Uiso 1 1 calc R
H15C H 0.6209 0.0544 0.5117 0.049 Uiso 1 1 calc R
C16 C 0.8089(2) -0.02614(14) 0.40871(17) 0.0320(6) Uani 1 1 d .
H16A H 0.8351 -0.0612 0.4485 0.048 Uiso 1 1 calc R
H16B H 0.8688 -0.0094 0.3935 0.048 Uiso 1 1 calc R
H16C H 0.7535 -0.0456 0.3636 0.048 Uiso 1 1 calc R
C17 C 0.8585(2) 0.08717(15) 0.52959(16) 0.0323(6) Uani 1 1 d .
H17A H 0.8303 0.1287 0.5454 0.048 Uiso 1 1 calc R
H17B H 0.9194 0.0987 0.5129 0.048 Uiso 1 1 calc R
H17C H 0.8823 0.0555 0.5732 0.048 Uiso 1 1 calc R
C18 C 0.65949(18) 0.08322(11) 0.24325(13) 0.0149(5) Uani 1 1 d .
C19 C 0.74514(18) 0.09614(12) 0.20870(13) 0.0168(5) Uani 1 1 d .
C20 C 0.7713(2) 0.16195(13) 0.19240(14) 0.0210(5) Uani 1 1 d .
H20 H 0.7341 0.1997 0.2035 0.025 Uiso 1 1 calc R
C21 C 0.8512(2) 0.17304(14) 0.16010(15) 0.0279(6) Uani 1 1 d .
H21 H 0.8670 0.2181 0.1483 0.033 Uiso 1 1 calc R
C22 C 0.9077(2) 0.11865(15) 0.14511(16) 0.0315(6) Uani 1 1 d .
H22 H 0.9627 0.1263 0.1236 0.038 Uiso 1 1 calc R
C23 C 0.8839(2) 0.05305(15) 0.16156(16) 0.0293(6) Uani 1 1 d .
H23 H 0.9231 0.0157 0.1518 0.035 Uiso 1 1 calc R
C24 C 0.8025(2) 0.04174(13) 0.19248(14) 0.0220(5) Uani 1 1 d .
H24 H 0.7857 -0.0035 0.2027 0.026 Uiso 1 1 calc R
C25 C 0.57926(18) 0.04041(11) 0.20552(13) 0.0164(5) Uani 1 1 d .
H25 H 0.5898 0.0254 0.1596 0.020 Uiso 1 1 calc R
C26 C 0.2458(2) 0.11653(14) 0.19774(17) 0.0320(6) Uani 1 1 d .
H26A H 0.1996 0.1391 0.2223 0.048 Uiso 1 1 calc R
H26B H 0.2011 0.0932 0.1509 0.048 Uiso 1 1 calc R
H26C H 0.2909 0.1505 0.1843 0.048 Uiso 1 1 calc R
C27 C 0.2442(2) -0.01655(14) 0.27991(17) 0.0298(6) Uani 1 1 d .
H27A H 0.2865 -0.0479 0.3202 0.045 Uiso 1 1 calc R
H27B H 0.2128 -0.0415 0.2314 0.045 Uiso 1 1 calc R
H27C H 0.1866 0.0035 0.2953 0.045 Uiso 1 1 calc R
C28 C 0.3941(2) 0.09840(14) 0.35950(16) 0.0297(6) Uani 1 1 d .
H28A H 0.4367 0.1370 0.3522 0.045 Uiso 1 1 calc R
H28B H 0.4407 0.0672 0.3978 0.045 Uiso 1 1 calc R
H28C H 0.3368 0.1150 0.3775 0.045 Uiso 1 1 calc R
C29 C 0.2075(2) -0.04077(15) 0.06368(16) 0.0302(6) Uani 1 1 d .
H29A H 0.1691 -0.0455 0.0082 0.045 Uiso 1 1 calc R
H29B H 0.1697 -0.0079 0.0854 0.045 Uiso 1 1 calc R
H29C H 0.2103 -0.0850 0.0889 0.045 Uiso 1 1 calc R
C30 C 0.3429(2) 0.07563(13) 0.03293(15) 0.0266(6) Uani 1 1 d .
H30A H 0.4158 0.0943 0.0467 0.040 Uiso 1 1 calc R
H30B H 0.2980 0.1066 0.0507 0.040 Uiso 1 1 calc R
H30C H 0.3121 0.0706 -0.0232 0.040 Uiso 1 1 calc R
C31 C 0.4126(2) -0.07077(13) 0.03034(15) 0.0268(6) Uani 1 1 d .
H31A H 0.4125 -0.1166 0.0512 0.040 Uiso 1 1 calc R
H31B H 0.4869 -0.0565 0.0389 0.040 Uiso 1 1 calc R
H31C H 0.3722 -0.0710 -0.0251 0.040 Uiso 1 1 calc R
C32 C 0.3805(2) -0.17311(13) 0.20492(17) 0.0304(6) Uani 1 1 d .
H32A H 0.3624 -0.1700 0.1489 0.046 Uiso 1 1 calc R
H32B H 0.3177 -0.1601 0.2189 0.046 Uiso 1 1 calc R
H32C H 0.4013 -0.2200 0.2217 0.046 Uiso 1 1 calc R
C33 C 0.5302(2) -0.12858(14) 0.35993(16) 0.0324(6) Uani 1 1 d .
H33A H 0.5327 -0.1776 0.3704 0.049 Uiso 1 1 calc R
H33B H 0.4754 -0.1073 0.3776 0.049 Uiso 1 1 calc R
H33C H 0.6005 -0.1083 0.3873 0.049 Uiso 1 1 calc R
C34 C 0.6125(2) -0.13971(14) 0.22429(17) 0.0289(6) Uani 1 1 d .
H34A H 0.6296 -0.1877 0.2372 0.043 Uiso 1 1 calc R
H34B H 0.6748 -0.1115 0.2518 0.043 Uiso 1 1 calc R
H34C H 0.5945 -0.1333 0.1686 0.043 Uiso 1 1 calc R

loop_
_atom_site_aniso_label
_atom_site_aniso_U_11
_atom_site_aniso_U_22
_atom_site_aniso_U_33
_atom_site_aniso_U_23
_atom_site_aniso_U_13
_atom_site_aniso_U_12
Ge1 0.01382(13) 0.01318(13) 0.01695(13) 0.00003(9) 0.00547(10) -0.00018(9)
Si1 0.0142(3) 0.0149(3) 0.0214(3) -0.0001(3) 0.0070(3) 0.0003(2)
Si2 0.0164(3) 0.0185(3) 0.0247(4) 0.0031(3) 0.0054(3) 0.0009(3)
Si3 0.0177(3) 0.0183(3) 0.0229(4) -0.0040(3) 0.0081(3) -0.0013(3)
Si4 0.0237(4) 0.0181(3) 0.0187(3) 0.0026(3) 0.0054(3) 0.0013(3)
Si5 0.0174(3) 0.0141(3) 0.0210(3) -0.0016(3) 0.0089(3) -0.0023(3)
Si6 0.0208(3) 0.0156(3) 0.0269(4) -0.0023(3) 0.0129(3) -0.0019(3)
Si7 0.0178(3) 0.0209(3) 0.0220(4) -0.0031(3) 0.0073(3) -0.0026(3)
Si8 0.0233(4) 0.0142(3) 0.0264(4) -0.0008(3) 0.0127(3) -0.0011(3)
C1 0.0287(15) 0.0445(17) 0.0250(15) 0.0005(13) 0.0067(12) 0.0117(13)
C2 0.0181(13) 0.0272(14) 0.0308(15) -0.0039(11) 0.0043(11) 0.0057(11)
C3 0.0315(16) 0.0365(17) 0.0465(19) 0.0191(14) -0.0002(14) -0.0086(13)
C4 0.0252(14) 0.0281(14) 0.0311(15) -0.0071(11) 0.0150(12) -0.0025(11)
C5 0.0261(14) 0.0209(13) 0.0370(16) -0.0059(11) 0.0099(12) 0.0006(11)
C6 0.0296(15) 0.0310(15) 0.0270(15) -0.0015(12) 0.0061(12) -0.0005(12)
C7 0.0160(12) 0.0154(11) 0.0216(13) 0.0007(9) 0.0069(10) -0.0032(9)
C8 0.0155(11) 0.0193(12) 0.0155(12) -0.0007(9) 0.0070(9) -0.0042(9)
C9 0.0171(12) 0.0213(12) 0.0186(12) 0.0040(10) 0.0066(10) -0.0009(10)
C10 0.0200(13) 0.0253(13) 0.0248(13) -0.0018(11) 0.0052(11) 0.0014(11)
C11 0.0228(14) 0.0337(15) 0.0317(15) 0.0020(12) 0.0104(12) 0.0081(12)
C12 0.0139(12) 0.0349(15) 0.0358(16) 0.0098(12) 0.0062(11) 0.0004(11)
C13 0.0204(13) 0.0248(14) 0.0324(15) 0.0046(11) 0.0031(11) -0.0060(11)
C14 0.0209(13) 0.0198(12) 0.0249(14) 0.0006(10) 0.0066(11) -0.0014(10)
C15 0.0397(17) 0.0326(15) 0.0302(15) 0.0070(12) 0.0177(13) -0.0010(13)
C16 0.0377(16) 0.0251(14) 0.0329(16) 0.0036(12) 0.0113(13) 0.0099(12)
C17 0.0333(16) 0.0347(16) 0.0226(14) 0.0025(12) 0.0011(12) -0.0018(13)
C18 0.0180(12) 0.0129(11) 0.0141(11) 0.0017(9) 0.0057(9) 0.0041(9)
C19 0.0147(11) 0.0219(12) 0.0134(11) -0.0011(9) 0.0040(9) -0.0004(10)
C20 0.0203(13) 0.0215(13) 0.0217(13) -0.0001(10) 0.0076(10) -0.0018(10)
C21 0.0296(14) 0.0287(14) 0.0278(15) 0.0001(11) 0.0129(12) -0.0096(12)
C22 0.0257(14) 0.0426(17) 0.0320(16) -0.0045(13) 0.0172(12) -0.0084(13)
C23 0.0236(14) 0.0358(16) 0.0329(15) -0.0068(12) 0.0153(12) 0.0023(12)
C24 0.0217(13) 0.0200(12) 0.0248(14) -0.0008(10) 0.0085(11) -0.0002(10)
C25 0.0173(12) 0.0162(11) 0.0168(12) 0.0006(9) 0.0073(10) 0.0013(9)
C26 0.0334(16) 0.0258(14) 0.0395(17) -0.0008(12) 0.0158(13) 0.0065(12)
C27 0.0305(15) 0.0250(14) 0.0422(17) -0.0055(12) 0.0235(13) -0.0081(12)
C28 0.0312(15) 0.0295(14) 0.0348(16) -0.0115(12) 0.0195(13) -0.0076(12)
C29 0.0221(14) 0.0354(16) 0.0311(15) -0.0063(12) 0.0062(12) -0.0075(12)
C30 0.0268(14) 0.0269(14) 0.0258(14) 0.0020(11) 0.0085(11) 0.0035(11)
C31 0.0333(15) 0.0250(14) 0.0259(14) -0.0041(11) 0.0148(12) 0.0002(12)
C32 0.0340(15) 0.0225(13) 0.0402(17) -0.0050(12) 0.0199(13) -0.0072(12)
C33 0.0446(18) 0.0249(14) 0.0310(15) 0.0021(12) 0.0170(13) 0.0014(13)
C34 0.0282(15) 0.0234(14) 0.0381(16) -0.0019(12) 0.0149(13) 0.0035(11)

loop_
_atom_type_symbol
_atom_type_description
_atom_type_scat_dispersion_real
_atom_type_scat_dispersion_imag
_atom_type_scat_source
C C 0.0033 0.0016 'International Tables Vol C Tables 4.2.6.8 and 6.1.1.4'
H H 0.0000 0.0000 'International Tables Vol C Tables 4.2.6.8 and 6.1.1.4'
Si Si 0.0817 0.0704 'International Tables Vol C Tables 4.2.6.8 and 6.1.1.4'
Ge Ge 0.1547 1.8001 'International Tables Vol C Tables 4.2.6.8 and 6.1.1.4'

loop_
_geom_angle_atom_site_label_1
_geom_angle_atom_site_label_2
_geom_angle_atom_site_label_3
_geom_angle
C18 Ge1 C8 113.89(9)
C18 Ge1 Si4 110.71(7)
C8 Ge1 Si4 104.08(7)
C18 Ge1 Si1 118.99(7)
C8 Ge1 Si1 72.78(7)
Si4 Ge1 Si1 126.80(3)
C7 Si1 Si2 111.63(8)
C7 Si1 Si3 106.57(8)
Si2 Si1 Si3 110.83(4)
C7 Si1 Ge1 75.44(8)
Si2 Si1 Ge1 118.33(3)
Si3 Si1 Ge1 125.94(3)
C1 Si2 C2 109.04(13)
C1 Si2 C3 110.04(15)
C2 Si2 C3 108.51(14)
C1 Si2 Si1 113.51(10)
C2 Si2 Si1 109.13(9)
C3 Si2 Si1 106.48(10)
C6 Si3 C4 107.95(13)
C6 Si3 C5 110.27(13)
C4 Si3 C5 106.93(12)
C6 Si3 Si1 108.30(9)
C4 Si3 Si1 118.54(9)
C5 Si3 Si1 104.70(9)
C15 Si4 C17 106.50(14)
C15 Si4 C16 111.63(14)
C17 Si4 C16 109.41(14)
C15 Si4 Ge1 114.41(10)
C17 Si4 Ge1 108.27(10)
C16 Si4 Ge1 106.53(9)
C25 Si5 Si6 124.66(8)
C25 Si5 Si8 107.29(8)
Si6 Si5 Si8 113.92(4)
C25 Si5 Si7 100.56(8)
Si6 Si5 Si7 103.28(4)
Si8 Si5 Si7 104.17(4)
C28 Si6 C26 105.98(13)
C28 Si6 C27 108.56(13)
C26 Si6 C27 107.41(14)
C28 Si6 Si5 117.48(9)
C26 Si6 Si5 111.18(10)
C27 Si6 Si5 105.85(9)
C31 Si7 C29 107.58(13)
C31 Si7 C30 107.28(12)
C29 Si7 C30 109.50(13)
C31 Si7 Si5 110.59(9)
C29 Si7 Si5 112.97(10)
C30 Si7 Si5 108.76(9)
C34 Si8 C32 108.23(13)
C34 Si8 C33 108.85(14)
C32 Si8 C33 106.20(13)
C34 Si8 Si5 107.09(9)
C32 Si8 Si5 111.35(10)
C33 Si8 Si5 114.95(9)
C8 C7 Si1 108.40(17)
C7 C8 C9 125.8(2)
C7 C8 Ge1 103.27(16)
C9 C8 Ge1 130.08(17)
C10 C9 C14 117.6(2)
C10 C9 C8 121.6(2)
C14 C9 C8 120.7(2)
C9 C10 C11 121.2(2)
C12 C11 C10 120.4(3)
C13 C12 C11 119.4(2)
C12 C13 C14 120.1(2)
C13 C14 C9 121.4(2)
C25 C18 C19 117.6(2)
C25 C18 Ge1 128.29(18)
C19 C18 Ge1 113.96(16)
C20 C19 C24 118.0(2)
C20 C19 C18 121.8(2)
C24 C19 C18 120.2(2)
C21 C20 C19 121.0(2)
C22 C21 C20 120.1(2)
C23 C22 C21 119.8(2)
C22 C23 C24 120.1(2)
C23 C24 C19 120.9(2)
C18 C25 Si5 141.77(19)

loop_
_geom_bond_atom_site_label_1
_geom_bond_atom_site_label_2
_geom_bond_distance
Ge1 C18 1.997(2)
Ge1 C8 2.008(2)
Ge1 Si4 2.3959(8)
Ge1 Si1 2.4132(8)
Si1 C7 1.887(2)
Si1 Si2 2.3500(12)
Si1 Si3 2.3592(10)
Si2 C1 1.865(3)
Si2 C2 1.871(3)
Si2 C3 1.873(3)
Si3 C6 1.872(3)
Si3 C4 1.873(3)
Si3 C5 1.882(3)
Si4 C15 1.869(3)
Si4 C17 1.873(3)
Si4 C16 1.874(3)
Si5 C25 1.899(2)
Si5 Si6 2.3575(10)
Si5 Si8 2.3695(10)
Si5 Si7 2.3695(13)
Si6 C28 1.861(3)
Si6 C26 1.875(3)
Si6 C27 1.877(3)
Si7 C31 1.876(3)
Si7 C29 1.879(3)
Si7 C30 1.880(3)
Si8 C34 1.870(3)
Si8 C32 1.875(3)
Si8 C33 1.879(3)
C7 C8 1.349(3)
C8 C9 1.484(3)
C9 C10 1.391(3)
C9 C14 1.400(3)
C10 C11 1.389(4)
C11 C12 1.386(4)
C12 C13 1.384(4)
C13 C14 1.386(4)
C18 C25 1.347(3)
C18 C19 1.494(3)
C19 C20 1.397(3)
C19 C24 1.399(3)
C20 C21 1.391(3)
C21 C22 1.383(4)
C22 C23 1.384(4)
C23 C24 1.393(3)

loop_
_geom_torsion_atom_site_label_1
_geom_torsion_atom_site_label_2
_geom_torsion_atom_site_label_3
_geom_torsion_atom_site_label_4
_geom_torsion
C18 Ge1 Si1 C7 -110.00(11)
C8 Ge1 Si1 C7 -1.76(10)
Si4 Ge1 Si1 C7 93.18(8)
C18 Ge1 Si1 Si2 -2.98(9)
C8 Ge1 Si1 Si2 105.25(8)
Si4 Ge1 Si1 Si2 -159.81(3)
C18 Ge1 Si1 Si3 149.88(8)
C8 Ge1 Si1 Si3 -101.88(8)
Si4 Ge1 Si1 Si3 -6.94(5)
C7 Si1 Si2 C1 88.35(14)
Si3 Si1 Si2 C1 -153.01(11)
Ge1 Si1 Si2 C1 3.72(12)
C7 Si1 Si2 C2 -149.81(12)
Si3 Si1 Si2 C2 -31.18(10)
Ge1 Si1 Si2 C2 125.55(9)
C7 Si1 Si2 C3 -32.87(15)
Si3 Si1 Si2 C3 85.76(13)
Ge1 Si1 Si2 C3 -117.51(12)
C7 Si1 Si3 C6 -48.52(13)
Si2 Si1 Si3 C6 -170.18(10)
Ge1 Si1 Si3 C6 35.26(11)
C7 Si1 Si3 C4 -171.84(13)
Si2 Si1 Si3 C4 66.51(11)
Ge1 Si1 Si3 C4 -88.05(11)
C7 Si1 Si3 C5 69.12(12)
Si2 Si1 Si3 C5 -52.53(10)
Ge1 Si1 Si3 C5 152.91(9)
C18 Ge1 Si4 C15 -101.30(13)
C8 Ge1 Si4 C15 135.94(13)
Si1 Ge1 Si4 C15 57.10(11)
C18 Ge1 Si4 C17 140.12(13)
C8 Ge1 Si4 C17 17.37(12)
Si1 Ge1 Si4 C17 -61.47(11)
C18 Ge1 Si4 C16 22.54(12)
C8 Ge1 Si4 C16 -100.21(12)
Si1 Ge1 Si4 C16 -179.05(10)
C25 Si5 Si6 C28 -45.14(15)
Si8 Si5 Si6 C28 89.45(11)
Si7 Si5 Si6 C28 -158.23(11)
C25 Si5 Si6 C26 77.16(14)
Si8 Si5 Si6 C26 -148.26(10)
Si7 Si5 Si6 C26 -35.94(11)
C25 Si5 Si6 C27 -166.51(13)
Si8 Si5 Si6 C27 -31.92(11)
Si7 Si5 Si6 C27 80.40(11)
C25 Si5 Si7 C31 65.24(12)
Si6 Si5 Si7 C31 -165.08(9)
Si8 Si5 Si7 C31 -45.79(10)
C25 Si5 Si7 C29 -174.11(12)
Si6 Si5 Si7 C29 -44.43(11)
Si8 Si5 Si7 C29 74.86(11)
C25 Si5 Si7 C30 -52.31(12)
Si6 Si5 Si7 C30 77.36(10)
Si8 Si5 Si7 C30 -163.35(9)
C25 Si5 Si8 C34 -24.65(13)
Si6 Si5 Si8 C34 -166.81(10)
Si7 Si5 Si8 C34 81.40(10)
C25 Si5 Si8 C32 -142.79(12)
Si6 Si5 Si8 C32 75.05(10)
Si7 Si5 Si8 C32 -36.74(10)
C25 Si5 Si8 C33 96.40(14)
Si6 Si5 Si8 C33 -45.76(12)
Si7 Si5 Si8 C33 -157.55(11)
Si2 Si1 C7 C8 -112.47(16)
Si3 Si1 C7 C8 126.38(16)
Ge1 Si1 C7 C8 2.64(15)
Si1 C7 C8 C9 -173.41(19)
Si1 C7 C8 Ge1 -3.16(18)
C18 Ge1 C8 C7 117.14(16)
Si4 Ge1 C8 C7 -122.22(15)
Si1 Ge1 C8 C7 2.45(14)
C18 Ge1 C8 C9 -73.2(2)
Si4 Ge1 C8 C9 47.4(2)
Si1 Ge1 C8 C9 172.1(2)
C7 C8 C9 C10 -161.7(2)
Ge1 C8 C9 C10 30.7(3)
C7 C8 C9 C14 21.4(4)
Ge1 C8 C9 C14 -146.2(2)
C14 C9 C10 C11 -1.0(4)
C8 C9 C10 C11 -178.0(2)
C9 C10 C11 C12 1.2(4)
C10 C11 C12 C13 -0.6(4)
C11 C12 C13 C14 -0.3(4)
C12 C13 C14 C9 0.5(4)
C10 C9 C14 C13 0.2(4)
C8 C9 C14 C13 177.2(2)
C8 Ge1 C18 C25 -171.0(2)
Si4 Ge1 C18 C25 72.1(2)
Si1 Ge1 C18 C25 -88.2(2)
C8 Ge1 C18 C19 14.02(19)
Si4 Ge1 C18 C19 -102.84(16)
Si1 Ge1 C18 C19 96.85(16)
C25 C18 C19 C20 124.9(3)
Ge1 C18 C19 C20 -59.5(3)
C25 C18 C19 C24 -55.7(3)
Ge1 C18 C19 C24 119.8(2)
C24 C19 C20 C21 0.8(4)
C18 C19 C20 C21 -179.9(2)
C19 C20 C21 C22 -1.4(4)
C20 C21 C22 C23 0.7(4)
C21 C22 C23 C24 0.6(4)
C22 C23 C24 C19 -1.2(4)
C20 C19 C24 C23 0.5(4)
C18 C19 C24 C23 -178.8(2)
C19 C18 C25 Si5 178.4(2)
Ge1 C18 C25 Si5 3.6(4)
Si6 Si5 C25 C18 34.2(3)
Si8 Si5 C25 C18 -102.8(3)
Si7 Si5 C25 C18 148.6(3)

loop_
_platon_squeeze_void_nr
_platon_squeeze_void_average_x
_platon_squeeze_void_average_y
_platon_squeeze_void_average_z
_platon_squeeze_void_volume
_platon_squeeze_void_count_electrons
_platon_squeeze_void_content
1 0.014 0.031 0.062 6 0 ' '
2 0.215 0.189 0.633 13 0 ' '
3 0.285 0.689 0.867 13 0 ' '
4 0.486 0.531 0.437 6 0 ' '
5 0.514 0.469 0.562 6 0 ' '
6 0.715 0.311 0.133 13 0 ' '
7 0.785 0.811 0.367 13 0 ' '
8 0.986 0.969 0.937 6 0 ' '
